data_7002218
loop_
_publ_author_name
'Zhang, Fuli'
'Hou, Yanhui'
'Du, Chenxia'
'Wu, Yangjie'

_publ_section_title
;
 Synthesis, structures, photo- and electro-luminescent properties of
 novel oxadiazole-functionlized europium(iii) benzamide complexes
;
_journal_issue 36
_journal_name_full 'Dalton Transactions'
_journal_page_first 7359
_journal_page_last 7367
_journal_paper_doi 10.1039/b906470b
_journal_year 2009
_chemical_formula_sum 'C122 H84 Cl24 Eu2 N26 Na2 O16'
_chemical_formula_weight 3370.85
_chemical_name_systematic
;
?
;
_space_group_IT_number 2
_symmetry_cell_setting triclinic
_symmetry_space_group_name_Hall '-P 1'
_symmetry_space_group_name_H-M 'P -1'
_atom_sites_solution_hydrogens geom
_atom_sites_solution_primary direct
_atom_sites_solution_secondary difmap
_audit_creation_method SHELXL-97
_cell_angle_alpha 61.65(3)
_cell_angle_beta 64.05(3)
_cell_angle_gamma 72.30(3)
_cell_formula_units_Z 1
_cell_length_a 15.772(3)
_cell_length_b 16.611(3)
_cell_length_c 17.450(4)
_cell_measurement_reflns_used 221
_cell_measurement_temperature 291(2)
_cell_measurement_theta_max 26.0
_cell_measurement_theta_min 2.5
_cell_volume 3590.9(18)
_computing_structure_refinement 'SHELXL-97 (Sheldrick, 1997)'
_computing_structure_solution 'SHELXS-97 (Sheldrick, 1990)'
_diffrn_ambient_temperature 291(2)
_diffrn_measured_fraction_theta_full 0.983
_diffrn_measured_fraction_theta_max 0.862
_diffrn_measurement_device_type Rigaku-Raxis-IV
_diffrn_measurement_method 'Oscillation frames'
_diffrn_radiation_monochromator graphite
_diffrn_radiation_source 'fine-focus sealed tube'
_diffrn_radiation_type MoK\a
_diffrn_radiation_wavelength 0.71073
_diffrn_reflns_av_R_equivalents 0.0676
_diffrn_reflns_av_sigmaI/netI 0.0250
_diffrn_reflns_limit_h_max 20
_diffrn_reflns_limit_h_min -20
_diffrn_reflns_limit_k_max 21
_diffrn_reflns_limit_k_min -21
_diffrn_reflns_limit_l_max 22
_diffrn_reflns_limit_l_min -22
_diffrn_reflns_number 46267
_diffrn_reflns_theta_full 25.00
_diffrn_reflns_theta_max 27.53
_diffrn_reflns_theta_min 1.42
_exptl_absorpt_coefficient_mu 1.387
_exptl_absorpt_correction_T_max 0.8738
_exptl_absorpt_correction_T_min 0.7689
_exptl_absorpt_correction_type empirical
_exptl_crystal_colour 'pale yellow'
_exptl_crystal_density_diffrn 1.559
_exptl_crystal_density_method 'not measured'
_exptl_crystal_description prismatic
_exptl_crystal_F_000 1682
_exptl_crystal_size_max 0.20
_exptl_crystal_size_mid 0.10
_exptl_crystal_size_min 0.10
_refine_diff_density_max 1.531
_refine_diff_density_min -1.408
_refine_diff_density_rms 0.125
_refine_ls_extinction_coef 0.0037(2)
_refine_ls_extinction_expression Fc^*^=kFc[1+0.001xFc^2^\l^3^/sin(2\q)]^-1/4^
_refine_ls_extinction_method SHELXL
_refine_ls_goodness_of_fit_ref 1.033
_refine_ls_hydrogen_treatment noref
_refine_ls_matrix_type full
_refine_ls_number_parameters 849
_refine_ls_number_reflns 16267
_refine_ls_number_restraints 12
_refine_ls_restrained_S_all 1.033
_refine_ls_R_factor_all 0.0670
_refine_ls_R_factor_gt 0.0617
_refine_ls_shift/su_max 0.028
_refine_ls_shift/su_mean 0.012
_refine_ls_structure_factor_coef Fsqd
_refine_ls_weighting_details 'calc w=1/[\s^2^(Fo^2^)+(0.1120P)^2^+7.3000P] where P=(Fo^2^+2Fc^2^)/3'
_refine_ls_weighting_scheme calc
_refine_ls_wR_factor_gt 0.1687
_refine_ls_wR_factor_ref 0.1742
_reflns_number_gt 13074
_reflns_number_total 16267
_reflns_threshold_expression >2sigma(I)
_cod_data_source_file b906470b.txt
_cod_data_source_block p-1
_cod_original_cell_volume 3590.8(18)
_cod_original_sg_symbol_H-M P-1
_cod_database_code 7002218

loop_
_symmetry_equiv_pos_as_xyz
'x, y, z'
'-x, -y, -z'

loop_
_atom_site_label
_atom_site_type_symbol
_atom_site_fract_x
_atom_site_fract_y
_atom_site_fract_z
_atom_site_U_iso_or_equiv
_atom_site_adp_type
_atom_site_occupancy
_atom_site_symmetry_multiplicity
_atom_site_calc_flag
_atom_site_refinement_flags
_atom_site_disorder_assembly
_atom_site_disorder_group
Eu1 Eu -0.037702(9) -0.012361(8) 0.124568(8) 0.03810(3) Uani 1 1 d . . .
Na1 Na -0.07809(8) -0.20408(8) 0.09546(7) 0.0503(3) Uani 1 1 d . . .
O1 O -0.20194(15) -0.01191(16) 0.21114(16) 0.0620(8) Uani 1 1 d . . .
O2 O -0.26115(15) 0.24123(16) 0.02657(16) 0.0605(8) Uani 1 1 d . . .
O3 O -0.05244(15) -0.04558(15) 0.27731(12) 0.0551(6) Uani 1 1 d . . .
O4 O 0.09475(16) 0.16388(15) 0.18289(14) 0.0613(6) Uani 1 1 d . . .
O5 O -0.05440(14) -0.17474(13) 0.20777(13) 0.0492(6) Uani 1 1 d . . .
O6 O 0.21702(15) -0.23049(16) 0.19760(15) 0.0600(7) Uani 1 1 d . . .
O7 O -0.07563(12) -0.04341(12) 0.02540(11) 0.0405(5) Uani 1 1 d . . .
O8 O -0.27037(15) -0.42202(15) 0.33919(15) 0.0584(7) Uani 1 1 d . . .
N1 N -0.3034(2) 0.1143(2) 0.15851(19) 0.0612(9) Uani 1 1 d . . .
N2 N -0.13810(18) 0.14372(17) 0.05764(16) 0.0509(7) Uani 1 1 d . . .
N3 N -0.10481(18) 0.22282(18) -0.02187(17) 0.0537(8) Uani 1 1 d . . .
N4 N 0.03326(19) 0.03047(18) 0.29402(16) 0.0561(7) Uani 1 1 d . . .
N5 N 0.03587(18) 0.09998(17) 0.13385(15) 0.0500(7) Uani 1 1 d . . .
N6 N 0.06963(19) 0.18316(16) 0.06007(16) 0.0523(7) Uani 1 1 d . . .
N7 N 0.05998(18) -0.25087(19) 0.27645(18) 0.0565(8) Uani 1 1 d . . .
N8 N 0.11975(17) -0.11458(18) 0.13867(16) 0.0508(7) Uani 1 1 d . . .
N9 N 0.21443(18) -0.09326(19) 0.08373(17) 0.0551(8) Uani 1 1 d . . .
N10 N -0.2643(2) -0.1921(2) 0.1608(2) 0.0653(9) Uani 1 1 d . . .
N11 N -0.1471(2) -0.3573(2) 0.22022(19) 0.0613(9) Uani 1 1 d . . .
N12 N -0.1144(2) -0.4449(2) 0.2754(2) 0.0653(10) Uani 1 1 d . . .
N13 N -0.2751(2) -0.6000(3) 0.4739(3) 0.0857(14) Uani 1 1 d . . .
C1 C -0.4569(3) 0.0237(3) 0.3141(3) 0.0769(13) Uani 1 1 d . . .
H1A H -0.4717 0.0703 0.2630 0.092 Uiso 1 1 calc R . .
C2 C -0.5299(3) -0.0140(3) 0.3971(4) 0.0951(18) Uani 1 1 d . . .
H2A H -0.5928 0.0082 0.4016 0.114 Uiso 1 1 calc R . .
C3 C -0.5093(4) -0.0833(3) 0.4719(4) 0.107(2) Uani 1 1 d . . .
H3A H -0.5580 -0.1097 0.5270 0.128 Uiso 1 1 calc R . .
C4 C -0.4162(4) -0.1142(4) 0.4657(3) 0.100(2) Uani 1 1 d . . .
H4A H -0.4022 -0.1611 0.5171 0.120 Uiso 1 1 calc R . .
C5 C -0.3419(3) -0.0758(3) 0.3828(3) 0.0786(16) Uani 1 1 d . . .
H5A H -0.2790 -0.0966 0.3794 0.094 Uiso 1 1 calc R . .
C6 C -0.3628(2) -0.0071(2) 0.3064(2) 0.0586(10) Uani 1 1 d . . .
C7 C -0.2825(2) 0.0322(2) 0.2201(2) 0.0534(9) Uani 1 1 d . . .
C8 C -0.2321(2) 0.1585(2) 0.0850(2) 0.0504(9) Uani 1 1 d . . .
C9 C -0.1774(2) 0.2769(2) -0.0380(2) 0.0559(10) Uani 1 1 d . . .
C10 C -0.1871(3) 0.3691(2) -0.1094(2) 0.0620(11) Uani 1 1 d . . .
C11 C -0.2740(3) 0.4085(3) -0.1213(3) 0.0800(15) Uani 1 1 d . . .
H11A H -0.3263 0.3759 -0.0839 0.096 Uiso 1 1 calc R . .
C12 C -0.2830(4) 0.4960(3) -0.1884(3) 0.097(2) Uani 1 1 d . . .
H12A H -0.3414 0.5222 -0.1961 0.116 Uiso 1 1 calc R . .
C13 C -0.2075(4) 0.5437(4) -0.2426(4) 0.112(2) Uani 1 1 d . . .
H13A H -0.2136 0.6021 -0.2885 0.134 Uiso 1 1 calc R . .
C14 C -0.1222(4) 0.5062(4) -0.2303(4) 0.123(3) Uani 1 1 d . . .
H14A H -0.0706 0.5399 -0.2670 0.148 Uiso 1 1 calc R . .
C15 C -0.1119(3) 0.4195(3) -0.1642(3) 0.096(2) Uani 1 1 d . . .
H15A H -0.0533 0.3947 -0.1566 0.115 Uiso 1 1 calc R . .
C16 C -0.1166(3) -0.1516(3) 0.4662(2) 0.0670(10) Uani 1 1 d . . .
H16A H -0.1440 -0.1533 0.4295 0.080 Uiso 1 1 calc R . .
C17 C -0.1437(3) -0.2072(3) 0.5593(3) 0.0863(15) Uani 1 1 d . . .
H17A H -0.1899 -0.2457 0.5852 0.104 Uiso 1 1 calc R . .
C18 C -0.1035(4) -0.2069(3) 0.6147(2) 0.0861(15) Uani 1 1 d . . .
H18A H -0.1224 -0.2447 0.6778 0.103 Uiso 1 1 calc R . .
C19 C -0.0344(3) -0.1497(3) 0.5758(2) 0.0803(12) Uani 1 1 d . . .
H19A H -0.0059 -0.1497 0.6125 0.096 Uiso 1 1 calc R . .
C20 C -0.0078(3) -0.0927(2) 0.4823(2) 0.0618(9) Uani 1 1 d . . .
H20A H 0.0379 -0.0537 0.4566 0.074 Uiso 1 1 calc R . .
C21 C -0.0490(2) -0.0933(2) 0.42652(18) 0.0502(8) Uani 1 1 d . . .
C22 C -0.0206(2) -0.03378(19) 0.32481(18) 0.0470(8) Uani 1 1 d . . .
C23 C 0.0517(2) 0.0920(2) 0.20568(19) 0.0497(7) Uani 1 1 d . . .
C24 C 0.1024(2) 0.2186(2) 0.09192(19) 0.0553(8) Uani 1 1 d . . .
C25 C 0.1401(3) 0.3060(2) 0.0480(2) 0.0623(10) Uani 1 1 d . . .
C26 C 0.1960(3) 0.3218(3) 0.0804(3) 0.0819(12) Uani 1 1 d . . .
H26A H 0.2123 0.2754 0.1306 0.098 Uiso 1 1 calc R . .
C27 C 0.2281(4) 0.4070(3) 0.0379(4) 0.1113(16) Uani 1 1 d . . .
H27A H 0.2660 0.4175 0.0600 0.134 Uiso 1 1 calc R . .
C28 C 0.2050(4) 0.4746(3) -0.0345(4) 0.1135(19) Uani 1 1 d . . .
H28A H 0.2281 0.5310 -0.0631 0.136 Uiso 1 1 calc R . .
C29 C 0.1483(5) 0.4612(4) -0.0662(4) 0.119(2) Uani 1 1 d . . .
H29A H 0.1319 0.5089 -0.1158 0.143 Uiso 1 1 calc R . .
C30 C 0.1140(4) 0.3765(3) -0.0254(3) 0.0942(14) Uani 1 1 d . . .
H30A H 0.0746 0.3675 -0.0470 0.113 Uiso 1 1 calc R . .
C31 C -0.1918(2) -0.2712(2) 0.3727(2) 0.0592(9) Uani 1 1 d . . .
H31A H -0.2124 -0.2206 0.3274 0.071 Uiso 1 1 calc R . .
C32 C -0.2580(3) -0.3243(3) 0.4543(3) 0.0728(12) Uani 1 1 d . . .
H32A H -0.3224 -0.3097 0.4626 0.087 Uiso 1 1 calc R . .
C33 C -0.2276(3) -0.3984(3) 0.5221(3) 0.0784(14) Uani 1 1 d . . .
H33A H -0.2717 -0.4326 0.5770 0.094 Uiso 1 1 calc R . .
C34 C -0.1326(3) -0.4218(3) 0.5088(3) 0.0779(14) Uani 1 1 d . . .
H34A H -0.1126 -0.4724 0.5545 0.093 Uiso 1 1 calc R . .
C35 C -0.0660(3) -0.3708(2) 0.4282(2) 0.0655(12) Uani 1 1 d . . .
H35A H -0.0017 -0.3875 0.4197 0.079 Uiso 1 1 calc R . .
C36 C -0.0956(2) -0.2939(2) 0.35923(19) 0.0518(8) Uani 1 1 d . . .
C37 C -0.0261(2) -0.2354(2) 0.27425(18) 0.0484(7) Uani 1 1 d . . .
C38 C 0.1253(2) -0.1962(2) 0.2040(2) 0.0533(9) Uani 1 1 d . . .
C39 C 0.2679(2) -0.1626(2) 0.1211(2) 0.0562(9) Uani 1 1 d . . .
C40 C 0.3714(2) -0.1780(3) 0.0940(2) 0.0640(11) Uani 1 1 d . . .
C41 C 0.4252(3) -0.1109(4) 0.0248(4) 0.106(2) Uani 1 1 d . . .
H41A H 0.3961 -0.0540 -0.0063 0.127 Uiso 1 1 calc R . .
C42 C 0.5230(4) -0.1257(5) -0.0005(4) 0.121(3) Uani 1 1 d . . .
H42A H 0.5583 -0.0784 -0.0490 0.145 Uiso 1 1 calc R . .
C43 C 0.5680(3) -0.2049(4) 0.0423(4) 0.1039(18) Uani 1 1 d . . .
H43A H 0.6339 -0.2138 0.0240 0.125 Uiso 1 1 calc R . .
C44 C 0.5140(3) -0.2742(4) 0.1150(4) 0.113(2) Uani 1 1 d . . .
H44A H 0.5439 -0.3299 0.1470 0.136 Uiso 1 1 calc R . .
C45 C 0.4173(3) -0.2615(3) 0.1402(3) 0.0901(18) Uani 1 1 d . . .
H45A H 0.3821 -0.3090 0.1884 0.108 Uiso 1 1 calc R . .
C46 C -0.3229(3) -0.1142(3) 0.1397(3) 0.0768(13) Uani 1 1 d . . .
H46A H -0.2969 -0.0626 0.0887 0.092 Uiso 1 1 calc R . .
C47 C -0.4174(3) -0.1050(3) 0.1872(3) 0.0872(17) Uani 1 1 d . . .
H47A H -0.4546 -0.0492 0.1674 0.105 Uiso 1 1 calc R . .
C48 C -0.4579(3) -0.1788(4) 0.2651(4) 0.097(2) Uani 1 1 d . . .
H48A H -0.5220 -0.1736 0.3008 0.117 Uiso 1 1 calc R . .
C49 C -0.3994(3) -0.2614(3) 0.2880(3) 0.0800(16) Uani 1 1 d . . .
H49A H -0.4242 -0.3137 0.3387 0.096 Uiso 1 1 calc R . .
C50 C -0.3045(2) -0.2649(2) 0.2354(2) 0.0598(9) Uani 1 1 d . . .
C51 C -0.2375(2) -0.3465(2) 0.2600(2) 0.0535(9) Uani 1 1 d . . .
C52 C -0.1881(2) -0.4799(2) 0.3441(2) 0.0578(10) Uani 1 1 d . . .
C53 C -0.1923(2) -0.5678(2) 0.4259(2) 0.0586(10) Uani 1 1 d . . .
C54 C -0.1129(3) -0.6089(3) 0.4494(3) 0.0751(13) Uani 1 1 d . . .
H54A H -0.0564 -0.5828 0.4134 0.090 Uiso 1 1 calc R . .
C55 C -0.1181(3) -0.6902(3) 0.5279(3) 0.0855(14) Uani 1 1 d . . .
H55A H -0.0652 -0.7198 0.5456 0.103 Uiso 1 1 calc R . .
C56 C -0.2022(4) -0.7257(3) 0.5785(3) 0.0884(16) Uani 1 1 d . . .
H56A H -0.2082 -0.7800 0.6317 0.106 Uiso 1 1 calc R . .
C57 C -0.2779(4) -0.6801(4) 0.5497(4) 0.106(2) Uani 1 1 d . . .
H57A H -0.3348 -0.7057 0.5842 0.127 Uiso 1 1 calc R . .
C59 C -0.7529(4) 0.0174(4) 0.2942(3) 0.1212(17) Uani 1 1 d D . .
H59A H -0.8189 0.0449 0.3014 0.145 Uiso 1 1 calc R . .
C60 C 0.5656(3) -0.5618(3) 0.3865(3) 0.0982(17) Uani 1 1 d D . .
H60A H 0.6030 -0.5565 0.4160 0.118 Uiso 1 1 calc R . .
C61 C 0.4768(3) -0.2931(3) -0.1688(3) 0.103(2) Uani 1 1 d D . .
H61A H 0.4236 -0.2438 -0.1730 0.124 Uiso 1 1 calc R . .
Cl4 Cl -0.71543(14) -0.03703(12) 0.21921(12) 0.1489(7) Uani 1 1 d D . .
Cl5 Cl -0.74803(10) -0.06026(12) 0.40449(11) 0.1281(6) Uani 1 1 d D . .
Cl6 Cl -0.68319(10) 0.10649(10) 0.24592(11) 0.1123(5) Uani 1 1 d D . .
Cl7 Cl 0.45840(12) -0.49457(14) 0.41176(17) 0.1705(8) Uani 1 1 d D . .
Cl8 Cl 0.54727(14) -0.67608(12) 0.43726(15) 0.1491(8) Uani 1 1 d D . .
Cl9 Cl 0.63106(15) -0.52411(12) 0.26769(11) 0.1322(7) Uani 1 1 d D . .
Cl10 Cl 0.5615(2) -0.27293(16) -0.27794(14) 0.1899(14) Uani 1 1 d D . .
Cl11 Cl 0.43505(16) -0.39866(14) -0.12102(18) 0.1784(9) Uani 1 1 d D . .
Cl12 Cl 0.52431(14) -0.29558(17) -0.09621(15) 0.1668(8) Uani 1 1 d D . .
C58 C 0.2151(4) -0.2391(4) 0.7135(3) 0.1212(17) Uani 1 1 d D . .
H58 H 0.2793 -0.2727 0.7034 0.145 Uiso 1 1 calc R . .
Cl1 Cl 0.1601(3) -0.2755(2) 0.6730(2) 0.2455(10) Uani 1 1 d D . .
Cl2 Cl 0.2289(3) -0.1272(2) 0.6518(2) 0.2455(10) Uani 1 1 d D . .
Cl3 Cl 0.1617(3) -0.2734(2) 0.8273(2) 0.2455(10) Uani 1 1 d D . .

loop_
_atom_site_aniso_label
_atom_site_aniso_U_11
_atom_site_aniso_U_22
_atom_site_aniso_U_33
_atom_site_aniso_U_23
_atom_site_aniso_U_13
_atom_site_aniso_U_12
Eu1 0.04279(5) 0.03811(6) 0.03174(4) -0.00932(4) -0.01613(4) -0.00583(4)
Na1 0.0615(5) 0.0438(5) 0.0412(4) -0.0073(4) -0.0193(4) -0.0149(4)
O1 0.0403(10) 0.0596(12) 0.0568(11) -0.0097(9) -0.0088(9) -0.0039(9)
O2 0.0505(10) 0.0546(12) 0.0559(10) -0.0077(9) -0.0199(8) -0.0024(9)
O3 0.0750(10) 0.0627(10) 0.0323(7) -0.0119(6) -0.0214(7) -0.0220(9)
O4 0.0871(11) 0.0611(10) 0.0430(8) -0.0102(7) -0.0245(8) -0.0336(9)
O5 0.0574(9) 0.0427(9) 0.0452(8) -0.0058(6) -0.0276(6) -0.0081(7)
O6 0.0511(10) 0.0582(12) 0.0531(10) -0.0091(8) -0.0218(8) -0.0009(9)
O7 0.0464(7) 0.0416(8) 0.0326(6) -0.0085(5) -0.0166(6) -0.0106(6)
O8 0.0563(10) 0.0495(11) 0.0550(10) -0.0077(8) -0.0169(8) -0.0140(8)
N1 0.0556(13) 0.0529(14) 0.0560(13) -0.0089(10) -0.0183(11) -0.0057(11)
N2 0.0538(11) 0.0476(12) 0.0421(10) -0.0102(8) -0.0173(9) -0.0069(9)
N3 0.0541(12) 0.0452(12) 0.0471(11) -0.0095(9) -0.0164(9) -0.0043(10)
N4 0.0727(12) 0.0567(12) 0.0405(9) -0.0089(8) -0.0230(9) -0.0227(10)
N5 0.0630(11) 0.0498(11) 0.0345(9) -0.0085(7) -0.0186(8) -0.0149(9)
N6 0.0720(12) 0.0426(11) 0.0425(9) -0.0099(7) -0.0215(9) -0.0169(9)
N7 0.0527(11) 0.0504(14) 0.0486(11) -0.0024(10) -0.0226(9) -0.0055(10)
N8 0.0500(11) 0.0521(13) 0.0380(9) -0.0069(8) -0.0182(8) -0.0048(10)
N9 0.0506(11) 0.0582(14) 0.0458(10) -0.0123(9) -0.0185(9) -0.0048(10)
N10 0.0692(13) 0.0574(15) 0.0582(13) -0.0036(11) -0.0280(11) -0.0179(11)
N11 0.0651(14) 0.0544(14) 0.0529(12) -0.0108(10) -0.0190(11) -0.0128(11)
N12 0.0649(15) 0.0557(15) 0.0563(14) -0.0102(11) -0.0152(12) -0.0128(12)
N13 0.0684(17) 0.070(2) 0.077(2) 0.0055(16) -0.0230(15) -0.0174(15)
C1 0.0548(16) 0.084(2) 0.084(2) -0.0286(17) -0.0177(15) -0.0165(16)
C2 0.055(2) 0.105(3) 0.103(3) -0.042(2) -0.001(2) -0.021(2)
C3 0.086(3) 0.092(3) 0.094(3) -0.033(2) 0.022(2) -0.036(2)
C4 0.095(3) 0.084(3) 0.062(2) -0.005(2) -0.002(2) -0.015(2)
C5 0.074(2) 0.067(2) 0.0549(18) -0.0056(16) -0.0103(17) -0.0073(18)
C6 0.0528(14) 0.0495(15) 0.0637(15) -0.0190(11) -0.0135(12) -0.0105(12)
C7 0.0529(13) 0.0489(14) 0.0511(13) -0.0136(10) -0.0171(11) -0.0091(11)
C8 0.0536(13) 0.0397(13) 0.0467(12) -0.0068(10) -0.0196(10) -0.0057(11)
C9 0.0614(16) 0.0472(15) 0.0447(12) -0.0129(10) -0.0151(11) -0.0026(12)
C10 0.0662(17) 0.0491(17) 0.0449(14) -0.0068(11) -0.0179(13) 0.0037(14)
C11 0.083(2) 0.058(2) 0.081(2) -0.0074(16) -0.0436(16) 0.0027(17)
C12 0.094(3) 0.074(3) 0.080(2) -0.004(2) -0.040(2) 0.013(2)
C13 0.111(3) 0.077(3) 0.076(3) 0.011(2) -0.029(2) 0.005(3)
C14 0.089(3) 0.077(3) 0.094(3) 0.016(3) 0.001(3) -0.006(3)
C15 0.064(2) 0.069(3) 0.081(3) 0.004(2) -0.007(2) -0.0005(19)
C16 0.0856(18) 0.0713(17) 0.0466(13) -0.0141(11) -0.0232(12) -0.0283(15)
C17 0.106(3) 0.088(2) 0.0509(17) -0.0103(16) -0.0121(18) -0.0469(19)
C18 0.125(3) 0.083(2) 0.0363(14) -0.0088(14) -0.0190(17) -0.034(2)
C19 0.124(2) 0.081(2) 0.0460(12) -0.0151(12) -0.0441(13) -0.0198(19)
C20 0.0836(17) 0.0601(16) 0.0447(12) -0.0133(10) -0.0261(12) -0.0198(14)
C21 0.0662(14) 0.0493(13) 0.0361(10) -0.0148(8) -0.0189(9) -0.0103(11)
C22 0.0527(13) 0.0428(12) 0.0389(10) -0.0117(9) -0.0148(9) -0.0070(10)
C23 0.0582(12) 0.0504(13) 0.0424(10) -0.0118(9) -0.0201(9) -0.0167(10)
C24 0.0732(15) 0.0533(14) 0.0398(11) -0.0129(9) -0.0185(11) -0.0199(12)
C25 0.0806(18) 0.0562(15) 0.0460(13) -0.0161(10) -0.0124(13) -0.0250(13)
C26 0.099(2) 0.081(2) 0.0704(18) -0.0191(15) -0.0265(16) -0.0405(17)
C27 0.147(3) 0.096(2) 0.110(3) -0.0274(18) -0.042(2) -0.068(2)
C28 0.161(4) 0.083(2) 0.093(3) -0.023(2) -0.023(3) -0.063(2)
C29 0.191(4) 0.079(3) 0.084(3) 0.001(2) -0.051(3) -0.063(3)
C30 0.156(3) 0.065(2) 0.0697(18) -0.0056(15) -0.0511(19) -0.043(2)
C31 0.0647(15) 0.0582(16) 0.0544(13) -0.0148(11) -0.0276(11) -0.0097(13)
C32 0.0656(17) 0.075(2) 0.0723(19) -0.0222(15) -0.0178(15) -0.0227(15)
C33 0.090(2) 0.073(2) 0.0553(18) -0.0086(15) -0.0145(17) -0.0343(17)
C34 0.098(2) 0.054(2) 0.0569(18) 0.0033(15) -0.0279(17) -0.0191(17)
C35 0.0754(18) 0.0499(17) 0.0541(15) -0.0045(12) -0.0255(13) -0.0088(14)
C36 0.0597(14) 0.0492(14) 0.0428(11) -0.0111(9) -0.0200(10) -0.0108(11)
C37 0.0596(12) 0.0438(12) 0.0447(10) -0.0132(8) -0.0265(9) -0.0046(10)
C38 0.0504(13) 0.0587(16) 0.0431(11) -0.0128(10) -0.0213(10) -0.0020(12)
C39 0.0512(13) 0.0641(17) 0.0463(12) -0.0167(11) -0.0195(10) -0.0033(12)
C40 0.0491(14) 0.079(2) 0.0570(14) -0.0258(13) -0.0222(11) 0.0041(14)
C41 0.055(2) 0.115(4) 0.090(3) -0.004(3) -0.021(2) -0.006(2)
C42 0.059(2) 0.142(5) 0.098(4) -0.020(3) -0.004(2) -0.015(3)
C43 0.054(2) 0.145(3) 0.123(3) -0.078(2) -0.0283(19) 0.011(2)
C44 0.077(2) 0.116(4) 0.153(3) -0.056(3) -0.065(2) 0.022(2)
C45 0.067(2) 0.085(3) 0.100(3) -0.023(2) -0.0386(18) 0.006(2)
C46 0.0772(18) 0.0575(19) 0.083(2) -0.0015(15) -0.0387(15) -0.0200(15)
C47 0.082(2) 0.063(2) 0.092(3) -0.0090(19) -0.0382(19) -0.0031(19)
C48 0.070(2) 0.085(3) 0.093(3) -0.012(2) -0.020(2) -0.005(2)
C49 0.068(2) 0.069(2) 0.073(2) -0.0062(18) -0.0219(17) -0.0114(17)
C50 0.0652(15) 0.0562(16) 0.0553(14) -0.0120(11) -0.0251(12) -0.0150(13)
C51 0.0618(14) 0.0467(14) 0.0470(12) -0.0094(10) -0.0186(11) -0.0165(11)
C52 0.0578(14) 0.0546(15) 0.0536(14) -0.0148(11) -0.0164(12) -0.0134(12)
C53 0.0622(15) 0.0448(15) 0.0571(15) -0.0108(11) -0.0188(12) -0.0107(12)
C54 0.0762(19) 0.063(2) 0.0797(19) -0.0165(15) -0.0347(16) -0.0085(16)
C55 0.104(2) 0.068(2) 0.090(2) -0.0177(16) -0.0579(17) -0.0038(19)
C56 0.119(3) 0.056(2) 0.073(2) -0.0016(16) -0.044(2) -0.012(2)
C57 0.090(3) 0.084(3) 0.089(3) 0.014(2) -0.023(2) -0.037(2)
C59 0.128(3) 0.133(3) 0.102(2) -0.043(2) -0.033(2) -0.032(2)
C60 0.073(2) 0.115(3) 0.106(3) -0.061(2) -0.003(2) -0.026(2)
C61 0.083(3) 0.095(3) 0.121(3) -0.050(2) -0.028(2) 0.003(2)
Cl4 0.1536(12) 0.1600(9) 0.1320(9) -0.0876(7) 0.0156(9) -0.0682(9)
Cl5 0.1252(7) 0.1328(10) 0.1171(8) -0.0018(7) -0.0635(6) -0.0529(7)
Cl6 0.1168(7) 0.1022(8) 0.1141(8) -0.0203(6) -0.0466(6) -0.0376(6)
Cl7 0.0797(8) 0.1914(11) 0.2762(16) -0.1603(10) -0.0369(9) 0.0123(9)
Cl8 0.1280(11) 0.1211(10) 0.1734(15) -0.0612(9) -0.0095(11) -0.0452(8)
Cl9 0.1539(13) 0.1281(10) 0.1027(8) -0.0504(7) -0.0316(9) -0.0148(10)
Cl10 0.203(2) 0.1439(15) 0.0997(11) -0.0265(11) -0.0118(13) 0.0360(15)
Cl11 0.1502(14) 0.1668(11) 0.2326(16) -0.1203(10) -0.0132(13) -0.0508(11)
Cl12 0.1432(11) 0.2161(16) 0.1843(12) -0.0944(11) -0.0766(9) -0.0232(12)
C58 0.128(3) 0.133(3) 0.102(2) -0.043(2) -0.033(2) -0.032(2)
Cl1 0.321(2) 0.1905(12) 0.2575(13) -0.1172(9) -0.1298(14) 0.0178(14)
Cl2 0.321(2) 0.1905(12) 0.2575(13) -0.1172(9) -0.1298(14) 0.0178(14)
Cl3 0.321(2) 0.1905(12) 0.2575(13) -0.1172(9) -0.1298(14) 0.0178(14)

loop_
_atom_type_symbol
_atom_type_description
_atom_type_scat_dispersion_real
_atom_type_scat_dispersion_imag
_atom_type_scat_source
C C 0.0033 0.0016 'International Tables Vol C Tables 4.2.6.8 and 6.1.1.4'
H H 0.0000 0.0000 'International Tables Vol C Tables 4.2.6.8 and 6.1.1.4'
N N 0.0061 0.0033 'International Tables Vol C Tables 4.2.6.8 and 6.1.1.4'
O O 0.0106 0.0060 'International Tables Vol C Tables 4.2.6.8 and 6.1.1.4'
Eu Eu -0.1578 3.6682 'International Tables Vol C Tables 4.2.6.8 and 6.1.1.4'
Cl Cl 0.1484 0.1585 'International Tables Vol C Tables 4.2.6.8 and 6.1.1.4'
Na Na 0.0362 0.0249 'International Tables Vol C Tables 4.2.6.8 and 6.1.1.4'

loop_
_geom_angle_atom_site_label_1
_geom_angle_atom_site_label_2
_geom_angle_atom_site_label_3
_geom_angle
_geom_angle_site_symmetry_1
_geom_angle_site_symmetry_3
_geom_angle_publ_flag
O7 Eu1 O7 71.63(8) 2 . ?
O7 Eu1 O1 144.31(8) 2 . ?
O7 Eu1 O1 84.57(9) . . ?
O7 Eu1 O3 136.91(8) 2 . ?
O7 Eu1 O3 148.79(7) . . ?
O1 Eu1 O3 74.44(9) . . ?
O7 Eu1 O5 120.55(8) 2 . ?
O7 Eu1 O5 77.34(7) . . ?
O1 Eu1 O5 77.54(8) . . ?
O3 Eu1 O5 75.77(9) . . ?
O7 Eu1 N5 77.87(8) 2 . ?
O7 Eu1 N5 144.70(6) . . ?
O1 Eu1 N5 112.17(10) . . ?
O3 Eu1 N5 66.16(8) . . ?
O5 Eu1 N5 135.17(8) . . ?
O7 Eu1 N8 75.05(7) 2 . ?
O7 Eu1 N8 106.45(9) . . ?
O1 Eu1 N8 138.74(7) . . ?
O3 Eu1 N8 77.00(9) . . ?
O5 Eu1 N8 66.93(8) . . ?
N5 Eu1 N8 81.78(9) . . ?
O7 Eu1 N2 82.94(7) 2 . ?
O7 Eu1 N2 80.03(9) . . ?
O1 Eu1 N2 66.66(8) . . ?
O3 Eu1 N2 111.15(9) . . ?
O5 Eu1 N2 139.04(8) . . ?
N5 Eu1 N2 78.98(9) . . ?
N8 Eu1 N2 153.32(8) . . ?
O7 Na1 O5 77.22(8) . . ?
O7 Na1 N6 84.15(9) . 2 ?
O5 Na1 N6 158.61(9) . 2 ?
O7 Na1 N3 88.33(9) . 2 ?
O5 Na1 N3 85.61(10) . 2 ?
N6 Na1 N3 83.43(10) 2 2 ?
O7 Na1 N11 155.23(9) . . ?
O5 Na1 N11 92.49(10) . . ?
N6 Na1 N11 108.73(12) 2 . ?
N3 Na1 N11 113.59(10) 2 . ?
O7 Na1 N10 94.07(10) . . ?
O5 Na1 N10 99.61(11) . . ?
N6 Na1 N10 92.02(11) 2 . ?
N3 Na1 N10 174.62(13) 2 . ?
N11 Na1 N10 65.15(10) . . ?
O7 Na1 Eu1 32.39(5) . 2 ?
O5 Na1 Eu1 96.06(6) . 2 ?
N6 Na1 Eu1 62.60(7) 2 2 ?
N3 Na1 Eu1 63.54(7) 2 2 ?
N11 Na1 Eu1 170.67(9) . 2 ?
N10 Na1 Eu1 116.80(8) . 2 ?
C7 O1 Eu1 147.14(19) . . ?
C8 O2 C9 103.7(2) . . ?
C22 O3 Eu1 145.00(17) . . ?
C23 O4 C24 104.4(3) . . ?
C37 O5 Eu1 129.7(2) . . ?
C37 O5 Na1 125.6(2) . . ?
Eu1 O5 Na1 100.59(8) . . ?
C38 O6 C39 103.7(2) . . ?
Eu1 O7 Na1 115.13(9) 2 . ?
Eu1 O7 Eu1 108.37(8) 2 . ?
Na1 O7 Eu1 104.38(8) . . ?
C51 O8 C52 102.1(2) . . ?
C7 N1 C8 118.6(3) . . ?
C8 N2 N3 106.4(2) . . ?
C8 N2 Eu1 125.60(18) . . ?
N3 N2 Eu1 127.38(17) . . ?
C9 N3 N2 106.9(2) . . ?
C9 N3 Na1 140.89(19) . 2 ?
N2 N3 Na1 111.80(17) . 2 ?
C22 N4 C23 118.3(3) . . ?
C23 N5 N6 106.3(3) . . ?
C23 N5 Eu1 128.04(18) . . ?
N6 N5 Eu1 125.7(2) . . ?
C24 N6 N5 106.8(2) . . ?
C24 N6 Na1 137.75(18) . 2 ?
N5 N6 Na1 114.1(2) . 2 ?
C37 N7 C38 118.5(3) . . ?
C38 N8 N9 106.7(2) . . ?
C38 N8 Eu1 124.44(19) . . ?
N9 N8 Eu1 128.76(17) . . ?
C39 N9 N8 106.0(2) . . ?
C46 N10 C50 115.8(3) . . ?
C46 N10 Na1 125.1(2) . . ?
C50 N10 Na1 117.4(2) . . ?
C51 N11 N12 106.5(2) . . ?
C51 N11 Na1 113.1(2) . . ?
N12 N11 Na1 137.6(2) . . ?
C52 N12 N11 106.5(3) . . ?
C53 N13 C57 115.7(4) . . ?
C6 C1 C2 120.9(4) . . ?
C6 C1 H1A 119.5 . . ?
C2 C1 H1A 119.5 . . ?
C3 C2 C1 120.1(4) . . ?
C3 C2 H2A 120.0 . . ?
C1 C2 H2A 119.9 . . ?
C2 C3 C4 119.7(4) . . ?
C2 C3 H3A 120.1 . . ?
C4 C3 H3A 120.1 . . ?
C3 C4 C5 120.8(5) . . ?
C3 C4 H4A 119.6 . . ?
C5 C4 H4A 119.6 . . ?
C6 C5 C4 119.4(4) . . ?
C6 C5 H5A 120.3 . . ?
C4 C5 H5A 120.3 . . ?
C5 C6 C1 119.0(3) . . ?
C5 C6 C7 117.9(3) . . ?
C1 C6 C7 123.1(3) . . ?
O1 C7 N1 125.1(3) . . ?
O1 C7 C6 118.9(3) . . ?
N1 C7 C6 116.0(3) . . ?
N2 C8 N1 135.3(3) . . ?
N2 C8 O2 110.7(2) . . ?
N1 C8 O2 113.9(3) . . ?
N3 C9 O2 112.4(2) . . ?
N3 C9 C10 131.6(3) . . ?
O2 C9 C10 116.0(3) . . ?
C15 C10 C11 118.5(3) . . ?
C15 C10 C9 121.1(4) . . ?
C11 C10 C9 120.3(3) . . ?
C12 C11 C10 120.1(4) . . ?
C12 C11 H11A 119.9 . . ?
C10 C11 H11A 119.9 . . ?
C13 C12 C11 120.3(5) . . ?
C13 C12 H12A 119.9 . . ?
C11 C12 H12A 119.9 . . ?
C12 C13 C14 120.0(4) . . ?
C12 C13 H13A 120.0 . . ?
C14 C13 H13A 120.0 . . ?
C13 C14 C15 120.5(5) . . ?
C13 C14 H14A 119.7 . . ?
C15 C14 H14A 119.7 . . ?
C14 C15 C10 120.5(5) . . ?
C14 C15 H15A 119.8 . . ?
C10 C15 H15A 119.8 . . ?
C17 C16 C21 120.6(4) . . ?
C17 C16 H16A 119.7 . . ?
C21 C16 H16A 119.7 . . ?
C18 C17 C16 120.9(4) . . ?
C18 C17 H17A 119.6 . . ?
C16 C17 H17A 119.5 . . ?
C17 C18 C19 119.4(3) . . ?
C17 C18 H18A 120.3 . . ?
C19 C18 H18A 120.3 . . ?
C20 C19 C18 120.0(4) . . ?
C20 C19 H19A 120.0 . . ?
C18 C19 H19A 120.0 . . ?
C19 C20 C21 120.3(4) . . ?
C19 C20 H20A 119.8 . . ?
C21 C20 H20A 119.8 . . ?
C16 C21 C20 118.8(3) . . ?
C16 C21 C22 119.4(3) . . ?
C20 C21 C22 121.7(3) . . ?
O3 C22 N4 125.7(2) . . ?
O3 C22 C21 118.1(3) . . ?
N4 C22 C21 116.2(3) . . ?
N5 C23 N4 134.0(3) . . ?
N5 C23 O4 110.9(2) . . ?
N4 C23 O4 115.1(3) . . ?
N6 C24 O4 111.6(3) . . ?
N6 C24 C25 130.1(3) . . ?
O4 C24 C25 118.2(3) . . ?
C26 C25 C30 119.6(4) . . ?
C26 C25 C24 121.9(3) . . ?
C30 C25 C24 118.4(4) . . ?
C25 C26 C27 119.8(4) . . ?
C25 C26 H26A 120.1 . . ?
C27 C26 H26A 120.1 . . ?
C28 C27 C26 120.7(6) . . ?
C28 C27 H27A 119.6 . . ?
C26 C27 H27A 119.6 . . ?
C27 C28 C29 120.4(5) . . ?
C27 C28 H28A 119.8 . . ?
C29 C28 H28A 119.8 . . ?
C28 C29 C30 120.9(5) . . ?
C28 C29 H29A 119.6 . . ?
C30 C29 H29A 119.6 . . ?
C25 C30 C29 118.5(6) . . ?
C25 C30 H30A 120.7 . . ?
C29 C30 H30A 120.7 . . ?
C36 C31 C32 120.2(3) . . ?
C36 C31 H31A 119.9 . . ?
C32 C31 H31A 119.9 . . ?
C33 C32 C31 119.9(4) . . ?
C33 C32 H32A 120.1 . . ?
C31 C32 H32A 120.1 . . ?
C34 C33 C32 120.2(3) . . ?
C34 C33 H33A 119.9 . . ?
C32 C33 H33A 119.9 . . ?
C33 C34 C35 120.8(4) . . ?
C33 C34 H34A 119.6 . . ?
C35 C34 H34A 119.6 . . ?
C34 C35 C36 120.0(4) . . ?
C34 C35 H35A 120.0 . . ?
C36 C35 H35A 120.0 . . ?
C31 C36 C35 119.0(3) . . ?
C31 C36 C37 120.0(3) . . ?
C35 C36 C37 121.0(3) . . ?
O5 C37 N7 126.3(2) . . ?
O5 C37 C36 118.5(3) . . ?
N7 C37 C36 115.2(3) . . ?
N8 C38 N7 133.6(3) . . ?
N8 C38 O6 111.3(3) . . ?
N7 C38 O6 115.1(3) . . ?
N9 C39 O6 112.4(3) . . ?
N9 C39 C40 129.7(3) . . ?
O6 C39 C40 117.9(3) . . ?
C41 C40 C45 117.9(4) . . ?
C41 C40 C39 121.0(3) . . ?
C45 C40 C39 121.1(3) . . ?
C40 C41 C42 120.9(5) . . ?
C40 C41 H41A 119.6 . . ?
C42 C41 H41A 119.5 . . ?
C43 C42 C41 122.1(5) . . ?
C43 C42 H42A 119.0 . . ?
C41 C42 H42A 119.0 . . ?
C42 C43 C44 118.1(5) . . ?
C42 C43 H43A 121.0 . . ?
C44 C43 H43A 121.0 . . ?
C45 C44 C43 120.7(5) . . ?
C45 C44 H44A 119.6 . . ?
C43 C44 H44A 119.6 . . ?
C44 C45 C40 120.3(4) . . ?
C44 C45 H45A 119.8 . . ?
C40 C45 H45A 119.8 . . ?
N10 C46 C47 124.7(3) . . ?
N10 C46 H46A 117.7 . . ?
C47 C46 H46A 117.7 . . ?
C46 C47 C48 119.4(4) . . ?
C46 C47 H47A 120.3 . . ?
C48 C47 H47A 120.3 . . ?
C47 C48 C49 117.4(4) . . ?
C47 C48 H48A 121.3 . . ?
C49 C48 H48A 121.3 . . ?
C50 C49 C48 119.3(4) . . ?
C50 C49 H49A 120.3 . . ?
C48 C49 H49A 120.3 . . ?
N10 C50 C49 123.3(3) . . ?
N10 C50 C51 114.2(3) . . ?
C49 C50 C51 122.4(3) . . ?
N11 C51 O8 112.6(3) . . ?
N11 C51 C50 128.6(3) . . ?
O8 C51 C50 118.6(3) . . ?
N12 C52 O8 112.3(3) . . ?
N12 C52 C53 128.4(3) . . ?
O8 C52 C53 119.1(3) . . ?
N13 C53 C54 124.1(3) . . ?
N13 C53 C52 116.6(3) . . ?
C54 C53 C52 119.2(3) . . ?
C53 C54 C55 118.9(4) . . ?
C53 C54 H54A 120.6 . . ?
C55 C54 H54A 120.6 . . ?
C56 C55 C54 118.4(4) . . ?
C56 C55 H55A 120.8 . . ?
C54 C55 H55A 120.8 . . ?
C55 C56 C57 118.8(4) . . ?
C55 C56 H56A 120.6 . . ?
C57 C56 H56A 120.6 . . ?
N13 C57 C56 124.0(5) . . ?
N13 C57 H57A 118.0 . . ?
C56 C57 H57A 118.0 . . ?
Cl4 C59 Cl5 111.8(3) . . ?
Cl4 C59 Cl6 109.7(3) . . ?
Cl5 C59 Cl6 110.4(4) . . ?
Cl4 C59 H59A 108.3 . . ?
Cl5 C59 H59A 108.3 . . ?
Cl6 C59 H59A 108.3 . . ?
Cl7 C60 Cl8 109.7(3) . . ?
Cl7 C60 Cl9 112.9(3) . . ?
Cl8 C60 Cl9 113.0(3) . . ?
Cl7 C60 H60A 106.9 . . ?
Cl8 C60 H60A 106.9 . . ?
Cl9 C60 H60A 106.9 . . ?
Cl12 C61 Cl10 110.1(3) . . ?
Cl12 C61 Cl11 108.0(3) . . ?
Cl10 C61 Cl11 111.1(3) . . ?
Cl12 C61 H61A 109.2 . . ?
Cl10 C61 H61A 109.2 . . ?
Cl11 C61 H61A 109.2 . . ?
Cl3 C58 Cl2 117.2(4) . . ?
Cl3 C58 Cl1 108.6(4) . . ?
Cl2 C58 Cl1 111.8(4) . . ?
Cl3 C58 H58 106.2 . . ?
Cl2 C58 H58 106.2 . . ?
Cl1 C58 H58 106.2 . . ?

loop_
_geom_bond_atom_site_label_1
_geom_bond_atom_site_label_2
_geom_bond_distance
_geom_bond_site_symmetry_2
_geom_bond_publ_flag
Eu1 O7 2.3480(19) 2 ?
Eu1 O7 2.358(2) . ?
Eu1 O1 2.359(2) . ?
Eu1 O3 2.367(2) . ?
Eu1 O5 2.415(2) . ?
Eu1 N5 2.574(3) . ?
Eu1 N8 2.585(3) . ?
Eu1 N2 2.615(3) . ?
Na1 O7 2.354(2) . ?
Na1 O5 2.424(3) . ?
Na1 N6 2.514(3) 2 ?
Na1 N3 2.580(3) 2 ?
Na1 N11 2.598(3) . ?
Na1 N10 2.626(3) . ?
Na1 Eu1 3.968(2) 2 ?
O1 C7 1.242(4) . ?
O2 C8 1.354(3) . ?
O2 C9 1.380(4) . ?
O3 C22 1.247(4) . ?
O4 C23 1.360(4) . ?
O4 C24 1.375(4) . ?
O5 C37 1.276(3) . ?
O6 C38 1.359(4) . ?
O6 C39 1.372(4) . ?
O7 Eu1 2.3480(19) 2 ?
O8 C51 1.369(3) . ?
O8 C52 1.369(4) . ?
N1 C7 1.330(4) . ?
N1 C8 1.339(4) . ?
N2 C8 1.326(4) . ?
N2 N3 1.406(3) . ?
N3 C9 1.270(4) . ?
N3 Na1 2.580(3) 2 ?
N4 C22 1.325(4) . ?
N4 C23 1.341(3) . ?
N5 C23 1.322(4) . ?
N5 N6 1.417(3) . ?
N6 C24 1.292(5) . ?
N6 Na1 2.514(3) 2 ?
N7 C37 1.318(4) . ?
N7 C38 1.350(4) . ?
N8 C38 1.301(4) . ?
N8 N9 1.422(3) . ?
N9 C39 1.280(4) . ?
N10 C46 1.335(5) . ?
N10 C50 1.344(4) . ?
N11 C51 1.282(4) . ?
N11 N12 1.399(4) . ?
N12 C52 1.287(4) . ?
N13 C53 1.318(5) . ?
N13 C57 1.354(6) . ?
C1 C6 1.383(5) . ?
C1 C2 1.390(5) . ?
C1 H1A 0.9300 . ?
C2 C3 1.360(7) . ?
C2 H2A 0.9300 . ?
C3 C4 1.373(8) . ?
C3 H3A 0.9300 . ?
C4 C5 1.403(6) . ?
C4 H4A 0.9300 . ?
C5 C6 1.378(5) . ?
C5 H5A 0.9300 . ?
C6 C7 1.483(4) . ?
C9 C10 1.461(4) . ?
C10 C15 1.369(6) . ?
C10 C11 1.387(6) . ?
C11 C12 1.381(6) . ?
C11 H11A 0.9300 . ?
C12 C13 1.347(8) . ?
C12 H12A 0.9300 . ?
C13 C14 1.365(9) . ?
C13 H13A 0.9300 . ?
C14 C15 1.369(6) . ?
C14 H14A 0.9300 . ?
C15 H15A 0.9300 . ?
C16 C17 1.373(5) . ?
C16 C21 1.377(5) . ?
C16 H16A 0.9300 . ?
C17 C18 1.370(8) . ?
C17 H17A 0.9300 . ?
C18 C19 1.386(7) . ?
C18 H18A 0.9300 . ?
C19 C20 1.381(4) . ?
C19 H19A 0.9300 . ?
C20 C21 1.393(6) . ?
C20 H20A 0.9300 . ?
C21 C22 1.495(4) . ?
C24 C25 1.456(5) . ?
C25 C26 1.371(7) . ?
C25 C30 1.387(6) . ?
C26 C27 1.387(6) . ?
C26 H26A 0.9300 . ?
C27 C28 1.340(8) . ?
C27 H27A 0.9300 . ?
C28 C29 1.351(10) . ?
C28 H28A 0.9300 . ?
C29 C30 1.398(7) . ?
C29 H29A 0.9300 . ?
C30 H30A 0.9300 . ?
C31 C36 1.386(5) . ?
C31 C32 1.401(5) . ?
C31 H31A 0.9300 . ?
C32 C33 1.378(6) . ?
C32 H32A 0.9300 . ?
C33 C34 1.370(6) . ?
C33 H33A 0.9300 . ?
C34 C35 1.384(5) . ?
C34 H34A 0.9300 . ?
C35 C36 1.402(4) . ?
C35 H35A 0.9300 . ?
C36 C37 1.484(4) . ?
C39 C40 1.462(5) . ?
C40 C41 1.349(6) . ?
C40 C45 1.392(6) . ?
C41 C42 1.383(7) . ?
C41 H41A 0.9300 . ?
C42 C43 1.325(8) . ?
C42 H42A 0.9300 . ?
C43 C44 1.387(7) . ?
C43 H43A 0.9300 . ?
C44 C45 1.367(6) . ?
C44 H44A 0.9300 . ?
C45 H45A 0.9300 . ?
C46 C47 1.353(6) . ?
C46 H46A 0.9300 . ?
C47 C48 1.376(6) . ?
C47 H47A 0.9300 . ?
C48 C49 1.387(6) . ?
C48 H48A 0.9300 . ?
C49 C50 1.372(5) . ?
C49 H49A 0.9300 . ?
C50 C51 1.453(4) . ?
C52 C53 1.473(4) . ?
C53 C54 1.365(6) . ?
C54 C55 1.385(5) . ?
C54 H54A 0.9300 . ?
C55 C56 1.357(7) . ?
C55 H55A 0.9300 . ?
C56 C57 1.365(8) . ?
C56 H56A 0.9300 . ?
C57 H57A 0.9300 . ?
C59 Cl4 1.732(7) . ?
C59 Cl5 1.757(5) . ?
C59 Cl6 1.761(6) . ?
C59 H59A 0.9800 . ?
C60 Cl7 1.722(5) . ?
C60 Cl8 1.727(5) . ?
C60 Cl9 1.745(5) . ?
C60 H60A 0.9800 . ?
C61 Cl12 1.712(7) . ?
C61 Cl10 1.721(5) . ?
C61 Cl11 1.742(6) . ?
C61 H61A 0.9800 . ?
C58 Cl3 1.653(6) . ?
C58 Cl2 1.673(6) . ?
C58 Cl1 1.698(8) . ?
C58 H58 0.9800 . ?

loop_
_geom_torsion_atom_site_label_1
_geom_torsion_atom_site_label_2
_geom_torsion_atom_site_label_3
_geom_torsion_atom_site_label_4
_geom_torsion
_geom_torsion_site_symmetry_1
_geom_torsion_site_symmetry_2
_geom_torsion_site_symmetry_3
_geom_torsion_site_symmetry_4
_geom_torsion_publ_flag
O7 Eu1 O1 C7 -34.3(6) 2 . . . ?
O7 Eu1 O1 C7 -81.8(5) . . . . ?
O3 Eu1 O1 C7 121.5(6) . . . . ?
O5 Eu1 O1 C7 -160.0(6) . . . . ?
N5 Eu1 O1 C7 66.0(6) . . . . ?
N8 Eu1 O1 C7 169.3(5) . . . . ?
N2 Eu1 O1 C7 -0.4(5) . . . . ?
O7 Eu1 O3 C22 15.8(4) 2 . . . ?
O7 Eu1 O3 C22 166.7(3) . . . . ?
O1 Eu1 O3 C22 -143.7(4) . . . . ?
O5 Eu1 O3 C22 135.5(3) . . . . ?
N5 Eu1 O3 C22 -20.3(3) . . . . ?
N8 Eu1 O3 C22 66.4(3) . . . . ?
N2 Eu1 O3 C22 -87.0(3) . . . . ?
O7 Eu1 O5 C37 103.5(2) 2 . . . ?
O7 Eu1 O5 C37 163.0(2) . . . . ?
O1 Eu1 O5 C37 -109.9(2) . . . . ?
O3 Eu1 O5 C37 -33.0(2) . . . . ?
N5 Eu1 O5 C37 -0.9(3) . . . . ?
N8 Eu1 O5 C37 48.7(2) . . . . ?
N2 Eu1 O5 C37 -139.0(2) . . . . ?
O7 Eu1 O5 Na1 -54.33(10) 2 . . . ?
O7 Eu1 O5 Na1 5.17(7) . . . . ?
O1 Eu1 O5 Na1 92.32(10) . . . . ?
O3 Eu1 O5 Na1 169.18(9) . . . . ?
N5 Eu1 O5 Na1 -158.66(8) . . . . ?
N8 Eu1 O5 Na1 -109.11(10) . . . . ?
N2 Eu1 O5 Na1 63.19(14) . . . . ?
O7 Na1 O5 C37 -164.2(2) . . . . ?
N6 Na1 O5 C37 -134.2(3) 2 . . . ?
N3 Na1 O5 C37 -74.9(2) 2 . . . ?
N11 Na1 O5 C37 38.5(2) . . . . ?
N10 Na1 O5 C37 103.7(2) . . . . ?
Eu1 Na1 O5 C37 -137.7(2) 2 . . . ?
O7 Na1 O5 Eu1 -5.18(7) . . . . ?
N6 Na1 O5 Eu1 24.8(3) 2 . . . ?
N3 Na1 O5 Eu1 84.11(9) 2 . . . ?
N11 Na1 O5 Eu1 -162.42(8) . . . . ?
N10 Na1 O5 Eu1 -97.21(10) . . . . ?
Eu1 Na1 O5 Eu1 21.33(6) 2 . . . ?
O5 Na1 O7 Eu1 124.04(10) . . . 2 ?
N6 Na1 O7 Eu1 -45.40(11) 2 . . 2 ?
N3 Na1 O7 Eu1 38.16(12) 2 . . 2 ?
N11 Na1 O7 Eu1 -168.6(2) . . . 2 ?
N10 Na1 O7 Eu1 -137.02(11) . . . 2 ?
O5 Na1 O7 Eu1 5.38(7) . . . . ?
N6 Na1 O7 Eu1 -164.06(8) 2 . . . ?
N3 Na1 O7 Eu1 -80.50(10) 2 . . . ?
N11 Na1 O7 Eu1 72.7(3) . . . . ?
N10 Na1 O7 Eu1 104.32(10) . . . . ?
Eu1 Na1 O7 Eu1 -118.66(12) 2 . . . ?
O7 Eu1 O7 Eu1 0.0 2 . . 2 ?
O1 Eu1 O7 Eu1 153.02(8) . . . 2 ?
O3 Eu1 O7 Eu1 -159.57(10) . . . 2 ?
O5 Eu1 O7 Eu1 -128.57(9) . . . 2 ?
N5 Eu1 O7 Eu1 31.56(15) . . . 2 ?
N8 Eu1 O7 Eu1 -67.58(9) . . . 2 ?
N2 Eu1 O7 Eu1 85.81(8) . . . 2 ?
O7 Eu1 O7 Na1 123.17(11) 2 . . . ?
O1 Eu1 O7 Na1 -83.81(9) . . . . ?
O3 Eu1 O7 Na1 -36.40(16) . . . . ?
O5 Eu1 O7 Na1 -5.40(7) . . . . ?
N5 Eu1 O7 Na1 154.73(10) . . . . ?
N8 Eu1 O7 Na1 55.59(9) . . . . ?
N2 Eu1 O7 Na1 -151.03(8) . . . . ?
O7 Eu1 N2 C8 151.3(3) 2 . . . ?
O7 Eu1 N2 C8 78.8(3) . . . . ?
O1 Eu1 N2 C8 -9.6(3) . . . . ?
O3 Eu1 N2 C8 -70.9(3) . . . . ?
O5 Eu1 N2 C8 21.6(4) . . . . ?
N5 Eu1 N2 C8 -129.8(3) . . . . ?
N8 Eu1 N2 C8 -174.4(3) . . . . ?
O7 Eu1 N2 N3 -18.3(3) 2 . . . ?
O7 Eu1 N2 N3 -90.8(3) . . . . ?
O1 Eu1 N2 N3 -179.1(3) . . . . ?
O3 Eu1 N2 N3 119.6(3) . . . . ?
O5 Eu1 N2 N3 -147.9(3) . . . . ?
N5 Eu1 N2 N3 60.7(3) . . . . ?
N8 Eu1 N2 N3 16.1(4) . . . . ?
C8 N2 N3 C9 -1.4(4) . . . . ?
Eu1 N2 N3 C9 169.7(3) . . . . ?
C8 N2 N3 Na1 -175.4(2) . . . 2 ?
Eu1 N2 N3 Na1 -4.2(4) . . . 2 ?
O7 Eu1 N5 C23 -144.6(2) 2 . . . ?
O7 Eu1 N5 C23 -175.2(2) . . . . ?
O1 Eu1 N5 C23 71.3(3) . . . . ?
O3 Eu1 N5 C23 11.1(2) . . . . ?
O5 Eu1 N5 C23 -23.2(3) . . . . ?
N8 Eu1 N5 C23 -68.3(2) . . . . ?
N2 Eu1 N5 C23 130.3(2) . . . . ?
O7 Eu1 N5 N6 33.9(2) 2 . . . ?
O7 Eu1 N5 N6 3.3(3) . . . . ?
O1 Eu1 N5 N6 -110.2(2) . . . . ?
O3 Eu1 N5 N6 -170.4(2) . . . . ?
O5 Eu1 N5 N6 155.28(18) . . . . ?
N8 Eu1 N5 N6 110.3(2) . . . . ?
N2 Eu1 N5 N6 -51.2(2) . . . . ?
C23 N5 N6 C24 -0.2(3) . . . . ?
Eu1 N5 N6 C24 -178.9(2) . . . . ?
C23 N5 N6 Na1 169.09(18) . . . 2 ?
Eu1 N5 N6 Na1 -9.7(3) . . . 2 ?
O7 Eu1 N8 C38 -158.4(3) 2 . . . ?
O7 Eu1 N8 C38 -93.1(3) . . . . ?
O1 Eu1 N8 C38 7.7(4) . . . . ?
O3 Eu1 N8 C38 54.8(3) . . . . ?
O5 Eu1 N8 C38 -25.1(3) . . . . ?
N5 Eu1 N8 C38 122.1(3) . . . . ?
N2 Eu1 N8 C38 166.2(3) . . . . ?
O7 Eu1 N8 N9 26.1(3) 2 . . . ?
O7 Eu1 N8 N9 91.3(3) . . . . ?
O1 Eu1 N8 N9 -167.9(3) . . . . ?
O3 Eu1 N8 N9 -120.8(3) . . . . ?
O5 Eu1 N8 N9 159.3(3) . . . . ?
N5 Eu1 N8 N9 -53.5(3) . . . . ?
N2 Eu1 N8 N9 -9.4(4) . . . . ?
C38 N8 N9 C39 -0.8(4) . . . . ?
Eu1 N8 N9 C39 175.4(3) . . . . ?
O7 Na1 N10 C46 9.0(4) . . . . ?
O5 Na1 N10 C46 86.7(4) . . . . ?
N6 Na1 N10 C46 -75.3(4) 2 . . . ?
N3 Na1 N10 C46 -107.4(10) 2 . . . ?
N11 Na1 N10 C46 175.0(4) . . . . ?
Eu1 Na1 N10 C46 -15.2(4) 2 . . . ?
O7 Na1 N10 C50 -155.8(3) . . . . ?
O5 Na1 N10 C50 -78.1(3) . . . . ?
N6 Na1 N10 C50 119.9(3) 2 . . . ?
N3 Na1 N10 C50 87.8(10) 2 . . . ?
N11 Na1 N10 C50 10.2(3) . . . . ?
Eu1 Na1 N10 C50 -180.0(3) 2 . . . ?
O7 Na1 N11 C51 25.9(5) . . . . ?
O5 Na1 N11 C51 90.1(3) . . . . ?
N6 Na1 N11 C51 -92.7(3) 2 . . . ?
N3 Na1 N11 C51 176.4(3) 2 . . . ?
N10 Na1 N11 C51 -9.3(3) . . . . ?
Eu1 Na1 N11 C51 -113.5(5) 2 . . . ?
O7 Na1 N11 N12 -132.1(4) . . . . ?
O5 Na1 N11 N12 -67.9(4) . . . . ?
N6 Na1 N11 N12 109.3(4) 2 . . . ?
N3 Na1 N11 N12 18.4(4) 2 . . . ?
N10 Na1 N11 N12 -167.3(4) . . . . ?
Eu1 Na1 N11 N12 88.5(7) 2 . . . ?
C51 N11 N12 C52 0.2(5) . . . . ?
Na1 N11 N12 C52 159.1(3) . . . . ?
C6 C1 C2 C3 -1.2(9) . . . . ?
C1 C2 C3 C4 1.7(10) . . . . ?
C2 C3 C4 C5 -0.7(10) . . . . ?
C3 C4 C5 C6 -0.8(10) . . . . ?
C4 C5 C6 C1 1.3(8) . . . . ?
C4 C5 C6 C7 179.6(5) . . . . ?
C2 C1 C6 C5 -0.4(8) . . . . ?
C2 C1 C6 C7 -178.6(5) . . . . ?
Eu1 O1 C7 N1 8.6(9) . . . . ?
Eu1 O1 C7 C6 -170.1(4) . . . . ?
C8 N1 C7 O1 -7.2(7) . . . . ?
C8 N1 C7 C6 171.6(4) . . . . ?
C5 C6 C7 O1 18.3(6) . . . . ?
C1 C6 C7 O1 -163.5(5) . . . . ?
C5 C6 C7 N1 -160.5(4) . . . . ?
C1 C6 C7 N1 17.7(7) . . . . ?
N3 N2 C8 N1 -173.3(5) . . . . ?
Eu1 N2 C8 N1 15.4(7) . . . . ?
N3 N2 C8 O2 1.5(4) . . . . ?
Eu1 N2 C8 O2 -169.8(2) . . . . ?
C7 N1 C8 N2 -5.5(7) . . . . ?
C7 N1 C8 O2 179.9(4) . . . . ?
C9 O2 C8 N2 -1.0(4) . . . . ?
C9 O2 C8 N1 175.0(4) . . . . ?
N2 N3 C9 O2 0.8(5) . . . . ?
Na1 N3 C9 O2 171.9(3) 2 . . . ?
N2 N3 C9 C10 178.4(4) . . . . ?
Na1 N3 C9 C10 -10.5(8) 2 . . . ?
C8 O2 C9 N3 0.1(5) . . . . ?
C8 O2 C9 C10 -177.9(4) . . . . ?
N3 C9 C10 C15 -11.9(8) . . . . ?
O2 C9 C10 C15 165.6(5) . . . . ?
N3 C9 C10 C11 169.9(5) . . . . ?
O2 C9 C10 C11 -12.6(6) . . . . ?
C15 C10 C11 C12 1.2(8) . . . . ?
C9 C10 C11 C12 179.5(5) . . . . ?
C10 C11 C12 C13 -0.1(9) . . . . ?
C11 C12 C13 C14 -1.2(11) . . . . ?
C12 C13 C14 C15 1.4(12) . . . . ?
C13 C14 C15 C10 -0.1(11) . . . . ?
C11 C10 C15 C14 -1.1(9) . . . . ?
C9 C10 C15 C14 -179.4(6) . . . . ?
C21 C16 C17 C18 -0.8(7) . . . . ?
C16 C17 C18 C19 -0.2(7) . . . . ?
C17 C18 C19 C20 1.0(7) . . . . ?
C18 C19 C20 C21 -1.0(6) . . . . ?
C17 C16 C21 C20 0.9(5) . . . . ?
C17 C16 C21 C22 179.7(3) . . . . ?
C19 C20 C21 C16 0.0(5) . . . . ?
C19 C20 C21 C22 -178.8(3) . . . . ?
Eu1 O3 C22 N4 16.9(5) . . . . ?
Eu1 O3 C22 C21 -166.5(2) . . . . ?
C23 N4 C22 O3 3.9(5) . . . . ?
C23 N4 C22 C21 -172.7(3) . . . . ?
C16 C21 C22 O3 -6.9(4) . . . . ?
C20 C21 C22 O3 171.9(3) . . . . ?
C16 C21 C22 N4 169.9(3) . . . . ?
C20 C21 C22 N4 -11.2(4) . . . . ?
N6 N5 C23 N4 177.8(3) . . . . ?
Eu1 N5 C23 N4 -3.5(5) . . . . ?
N6 N5 C23 O4 -0.8(3) . . . . ?
Eu1 N5 C23 O4 177.88(17) . . . . ?
C22 N4 C23 N5 -8.3(5) . . . . ?
C22 N4 C23 O4 170.3(3) . . . . ?
C24 O4 C23 N5 1.5(3) . . . . ?
C24 O4 C23 N4 -177.5(3) . . . . ?
N5 N6 C24 O4 1.1(3) . . . . ?
Na1 N6 C24 O4 -164.2(2) 2 . . . ?
N5 N6 C24 C25 -175.8(3) . . . . ?
Na1 N6 C24 C25 18.9(6) 2 . . . ?
C23 O4 C24 N6 -1.6(3) . . . . ?
C23 O4 C24 C25 175.7(3) . . . . ?
N6 C24 C25 C26 -161.0(4) . . . . ?
O4 C24 C25 C26 22.3(5) . . . . ?
N6 C24 C25 C30 22.4(6) . . . . ?
O4 C24 C25 C30 -154.3(3) . . . . ?
C30 C25 C26 C27 -1.7(6) . . . . ?
C24 C25 C26 C27 -178.2(4) . . . . ?
C25 C26 C27 C28 0.1(7) . . . . ?
C26 C27 C28 C29 1.4(9) . . . . ?
C27 C28 C29 C30 -1.1(9) . . . . ?
C26 C25 C30 C29 1.9(6) . . . . ?
C24 C25 C30 C29 178.5(4) . . . . ?
C28 C29 C30 C25 -0.5(8) . . . . ?
C36 C31 C32 C33 1.2(7) . . . . ?
C31 C32 C33 C34 -1.8(8) . . . . ?
C32 C33 C34 C35 1.0(8) . . . . ?
C33 C34 C35 C36 0.4(8) . . . . ?
C32 C31 C36 C35 0.3(6) . . . . ?
C32 C31 C36 C37 -177.8(4) . . . . ?
C34 C35 C36 C31 -1.1(7) . . . . ?
C34 C35 C36 C37 177.0(4) . . . . ?
Eu1 O5 C37 N7 -49.8(5) . . . . ?
Na1 O5 C37 N7 103.0(4) . . . . ?
Eu1 O5 C37 C36 128.6(3) . . . . ?
Na1 O5 C37 C36 -78.6(3) . . . . ?
C38 N7 C37 O5 2.7(6) . . . . ?
C38 N7 C37 C36 -175.8(3) . . . . ?
C31 C36 C37 O5 -12.1(5) . . . . ?
C35 C36 C37 O5 169.9(4) . . . . ?
C31 C36 C37 N7 166.5(4) . . . . ?
C35 C36 C37 N7 -11.5(5) . . . . ?
N9 N8 C38 N7 178.6(4) . . . . ?
Eu1 N8 C38 N7 2.2(7) . . . . ?
N9 N8 C38 O6 1.0(4) . . . . ?
Eu1 N8 C38 O6 -175.4(2) . . . . ?
C37 N7 C38 N8 20.2(7) . . . . ?
C37 N7 C38 O6 -162.2(3) . . . . ?
C39 O6 C38 N8 -0.8(4) . . . . ?
C39 O6 C38 N7 -178.9(4) . . . . ?
N8 N9 C39 O6 0.3(5) . . . . ?
N8 N9 C39 C40 -179.7(4) . . . . ?
C38 O6 C39 N9 0.2(5) . . . . ?
C38 O6 C39 C40 -179.8(4) . . . . ?
N9 C39 C40 C41 6.1(8) . . . . ?
O6 C39 C40 C41 -173.9(5) . . . . ?
N9 C39 C40 C45 -175.4(5) . . . . ?
O6 C39 C40 C45 4.6(7) . . . . ?
C45 C40 C41 C42 1.3(10) . . . . ?
C39 C40 C41 C42 179.9(6) . . . . ?
C40 C41 C42 C43 -0.9(12) . . . . ?
C41 C42 C43 C44 -0.5(12) . . . . ?
C42 C43 C44 C45 1.5(11) . . . . ?
C43 C44 C45 C40 -1.1(11) . . . . ?
C41 C40 C45 C44 -0.3(9) . . . . ?
C39 C40 C45 C44 -178.8(6) . . . . ?
C50 N10 C46 C47 -0.5(8) . . . . ?
Na1 N10 C46 C47 -165.5(5) . . . . ?
N10 C46 C47 C48 2.3(10) . . . . ?
C46 C47 C48 C49 -3.2(10) . . . . ?
C47 C48 C49 C50 2.5(10) . . . . ?
C46 N10 C50 C49 -0.3(7) . . . . ?
Na1 N10 C50 C49 165.9(4) . . . . ?
C46 N10 C50 C51 -175.9(4) . . . . ?
Na1 N10 C50 C51 -9.7(5) . . . . ?
C48 C49 C50 N10 -0.7(9) . . . . ?
C48 C49 C50 C51 174.5(5) . . . . ?
N12 N11 C51 O8 -0.9(5) . . . . ?
Na1 N11 C51 O8 -165.6(3) . . . . ?
N12 N11 C51 C50 174.3(4) . . . . ?
Na1 N11 C51 C50 9.6(6) . . . . ?
C52 O8 C51 N11 1.2(5) . . . . ?
C52 O8 C51 C50 -174.5(4) . . . . ?
N10 C50 C51 N11 -0.1(7) . . . . ?
C49 C50 C51 N11 -175.7(5) . . . . ?
N10 C50 C51 O8 174.9(4) . . . . ?
C49 C50 C51 O8 -0.7(7) . . . . ?
N11 N12 C52 O8 0.7(5) . . . . ?
N11 N12 C52 C53 -174.8(4) . . . . ?
C51 O8 C52 N12 -1.1(5) . . . . ?
C51 O8 C52 C53 174.7(4) . . . . ?
C57 N13 C53 C54 -1.4(8) . . . . ?
C57 N13 C53 C52 -179.1(5) . . . . ?
N12 C52 C53 N13 -162.9(5) . . . . ?
O8 C52 C53 N13 22.0(6) . . . . ?
N12 C52 C53 C54 19.3(7) . . . . ?
O8 C52 C53 C54 -155.8(4) . . . . ?
N13 C53 C54 C55 0.7(8) . . . . ?
C52 C53 C54 C55 178.3(4) . . . . ?
C53 C54 C55 C56 -0.1(8) . . . . ?
C54 C55 C56 C57 0.3(9) . . . . ?
C53 N13 C57 C56 1.6(9) . . . . ?
C55 C56 C57 N13 -1.2(10) . . . . ?
